data_7157322
loop_
_publ_author_name
'Bhattacharyya, Dipanjan'
'Nandi, Sekhar'
'Adhikari, Priyanka'
'Sarmah, Bikash Kumar'
'Konwar, Monuranjan'
'Das, Animesh'

_publ_section_title
;
 Boric acid catalyzed chemoselective reduction of quinolines.
;
_journal_issue 6
_journal_name_full 'Organic &amp; biomolecular chemistry'
_journal_page_first 1214
_journal_page_last 1220
_journal_paper_doi 10.1039/c9ob02673h
_journal_volume 18
_journal_year 2020
_chemical_formula_sum 'C9 H10 N2 O2'
_chemical_formula_weight 178.19
_space_group_crystal_system monoclinic
_space_group_IT_number 14
_space_group_name_Hall '-P 2yn'
_space_group_name_H-M_alt 'P 1 21/n 1'
_atom_sites_solution_hydrogens geom
_audit_creation_method SHELXL-2013
_audit_update_record
;
2019-08-08 deposited with the CCDC.	2020-01-23 downloaded from the CCDC.
;
_cell_angle_alpha 90
_cell_angle_beta 101.729(9)
_cell_angle_gamma 90
_cell_formula_units_Z 4
_cell_length_a 7.5569(7)
_cell_length_b 7.5729(6)
_cell_length_c 15.4076(14)
_cell_measurement_reflns_used 3368
_cell_measurement_temperature 293(2)
_cell_measurement_theta_max 24.982
_cell_measurement_theta_min 2.700
_cell_volume 863.33(13)
_computing_cell_refinement 'CrysAlisPro 1.171.40.23a (Rigaku OD, 2018)'
_computing_data_collection 'CrysAlisPro 1.171.40.23a (Rigaku OD, 2018)'
_computing_data_reduction 'CrysAlisPro 1.171.40.23a (Rigaku OD, 2018)'
_computing_structure_refinement 'SHELXL-2013 (Sheldrick, 2013)'
_diffrn_ambient_temperature 293(2)
_diffrn_measured_fraction_theta_full 0.977
_diffrn_measured_fraction_theta_max 1.000
_diffrn_measurement_device_type 'SuperNova, Single source at offset/far, Eos'
_diffrn_radiation_type MoK\a
_diffrn_radiation_wavelength 0.71073
_diffrn_reflns_av_R_equivalents 0.0277
_diffrn_reflns_av_unetI/netI 0.0459
_diffrn_reflns_Laue_measured_fraction_full 0.977
_diffrn_reflns_Laue_measured_fraction_max 1.000
_diffrn_reflns_limit_h_max 5
_diffrn_reflns_limit_h_min -8
_diffrn_reflns_limit_k_max 9
_diffrn_reflns_limit_k_min -5
_diffrn_reflns_limit_l_max 18
_diffrn_reflns_limit_l_min -12
_diffrn_reflns_number 2994
_diffrn_reflns_point_group_measured_fraction_full 0.977
_diffrn_reflns_point_group_measured_fraction_max 1.000
_diffrn_reflns_theta_full 25.242
_diffrn_reflns_theta_max 24.982
_diffrn_reflns_theta_min 2.700
_exptl_absorpt_coefficient_mu 0.099
_exptl_crystal_colour yellow
_exptl_crystal_density_diffrn 1.371
_exptl_crystal_description needle
_exptl_crystal_F_000 376
_exptl_crystal_size_max 0.35
_exptl_crystal_size_mid 0.32
_exptl_crystal_size_min 0.30
_refine_diff_density_max 0.185
_refine_diff_density_min -0.244
_refine_diff_density_rms 0.066
_refine_ls_extinction_method none
_refine_ls_goodness_of_fit_ref 1.139
_refine_ls_hydrogen_treatment constr
_refine_ls_matrix_type full
_refine_ls_number_parameters 120
_refine_ls_number_reflns 1513
_refine_ls_number_restraints 0
_refine_ls_restrained_S_all 1.139
_refine_ls_R_factor_all 0.0690
_refine_ls_R_factor_gt 0.0528
_refine_ls_shift/su_max 0.000
_refine_ls_shift/su_mean 0.000
_refine_ls_structure_factor_coef Fsqd
_refine_ls_weighting_details 'w=1/[\s^2^(Fo^2^)+(0.0576P)^2^] where P=(Fo^2^+2Fc^2^)/3'
_refine_ls_weighting_scheme calc
_refine_ls_wR_factor_gt 0.1192
_refine_ls_wR_factor_ref 0.1387
_reflns_Friedel_coverage 0.000
_reflns_number_gt 1156
_reflns_number_total 1513
_reflns_threshold_expression 'I > 2\s(I)'
_cod_data_source_file c9ob02673h2.cif
_cod_data_source_block shelx
_cod_depositor_comments 'Adding full bibliography for 7157322.cif.'
_cod_original_sg_symbol_H-M 'P 21/n'
_cod_database_code 7157322
_shelx_space_group_comment
;
The symmetry employed for this shelxl refinement is uniquely defined
by the following loop, which should always be used as a source of
symmetry information in preference to the above space-group names.
They are only intended as comments.
;
_shelxl_version_number 2013-4

loop_
_space_group_symop_operation_xyz
'x, y, z'
'-x+1/2, y+1/2, -z+1/2'
'-x, -y, -z'
'x-1/2, -y-1/2, z-1/2'

loop_
_atom_site_label
_atom_site_type_symbol
_atom_site_fract_x
_atom_site_fract_y
_atom_site_fract_z
_atom_site_U_iso_or_equiv
_atom_site_adp_type
_atom_site_occupancy
_atom_site_site_symmetry_order
_atom_site_calc_flag
_atom_site_refinement_flags_posn
_atom_site_refinement_flags_adp
O2 O 0.2861(2) 0.1146(2) 0.43291(11) 0.0680(7) Uani 1 1 d . .
N1 N 0.5446(2) 0.5627(2) 0.77560(10) 0.0416(6) Uani 1 1 d . .
H1 H 0.6266 0.5042 0.8109 0.050 Uiso 1 1 calc R U
O1 O 0.1489(2) 0.3591(2) 0.39061(10) 0.0655(7) Uani 1 1 d . .
N2 N 0.2512(2) 0.2702(2) 0.44684(11) 0.0435(6) Uani 1 1 d . .
C4 C 0.3525(2) 0.5945(2) 0.63101(13) 0.0330(6) Uani 1 1 d . .
C9 C 0.4764(2) 0.4945(2) 0.69443(12) 0.0314(6) Uani 1 1 d . .
C5 C 0.2829(3) 0.5183(2) 0.55009(12) 0.0338(6) Uani 1 1 d . .
H5 H 0.2023 0.5819 0.5079 0.041 Uiso 1 1 calc R U
C6 C 0.3309(2) 0.3485(2) 0.53044(12) 0.0327(6) Uani 1 1 d . .
C8 C 0.5263(3) 0.3249(2) 0.67183(13) 0.0370(6) Uani 1 1 d . .
H8 H 0.6098 0.2611 0.7126 0.044 Uiso 1 1 calc R U
C7 C 0.4551(3) 0.2512(2) 0.59147(13) 0.0364(6) Uani 1 1 d . .
H7 H 0.4888 0.1382 0.5776 0.044 Uiso 1 1 calc R U
C1 C 0.4853(3) 0.7300(3) 0.80560(13) 0.0461(7) Uani 1 1 d . .
H1A H 0.5801 0.7792 0.8512 0.055 Uiso 1 1 calc R U
H1B H 0.3795 0.7114 0.8311 0.055 Uiso 1 1 calc R U
C3 C 0.3002(3) 0.7771(2) 0.65493(14) 0.0449(7) Uani 1 1 d . .
H3A H 0.1848 0.7717 0.6732 0.054 Uiso 1 1 calc R U
H3B H 0.2858 0.8523 0.6030 0.054 Uiso 1 1 calc R U
C2 C 0.4403(3) 0.8576(3) 0.72915(14) 0.0457(7) Uani 1 1 d . .
H2A H 0.5489 0.8854 0.7074 0.055 Uiso 1 1 calc R U
H2B H 0.3937 0.9664 0.7490 0.055 Uiso 1 1 calc R U

loop_
_atom_site_aniso_label
_atom_site_aniso_U_11
_atom_site_aniso_U_22
_atom_site_aniso_U_33
_atom_site_aniso_U_23
_atom_site_aniso_U_13
_atom_site_aniso_U_12
O2 0.0808(14) 0.0565(11) 0.0595(12) -0.0289(8) -0.0027(9) 0.0070(8)
N1 0.0478(12) 0.0406(11) 0.0319(11) -0.0014(7) -0.0025(8) 0.0039(7)
O1 0.0729(13) 0.0711(12) 0.0409(11) -0.0038(8) -0.0158(9) 0.0010(8)
N2 0.0423(12) 0.0517(12) 0.0350(11) -0.0087(9) 0.0040(8) -0.0049(8)
C4 0.0332(11) 0.0327(11) 0.0333(12) 0.0018(8) 0.0074(8) -0.0003(8)
C9 0.0336(12) 0.0324(11) 0.0282(11) -0.0004(8) 0.0063(8) -0.0049(8)
C5 0.0337(11) 0.0365(11) 0.0294(12) 0.0051(8) 0.0023(8) 0.0030(8)
C6 0.0342(12) 0.0358(11) 0.0276(11) -0.0031(8) 0.0049(9) -0.0039(8)
C8 0.0372(12) 0.0350(12) 0.0360(12) 0.0046(9) 0.0012(9) 0.0045(8)
C7 0.0387(12) 0.0306(11) 0.0406(13) -0.0023(9) 0.0094(10) 0.0020(8)
C1 0.0510(15) 0.0476(14) 0.0401(13) -0.0114(10) 0.0102(10) -0.0044(10)
C3 0.0512(15) 0.0340(13) 0.0477(14) -0.0012(9) 0.0058(11) 0.0059(9)
C2 0.0503(15) 0.0363(12) 0.0507(15) -0.0096(10) 0.0112(11) -0.0007(9)

loop_
_atom_type_symbol
_atom_type_description
_atom_type_scat_dispersion_real
_atom_type_scat_dispersion_imag
_atom_type_scat_source
C C 0.0033 0.0016 'International Tables Vol C Tables 4.2.6.8 and 6.1.1.4'
H H 0.0000 0.0000 'International Tables Vol C Tables 4.2.6.8 and 6.1.1.4'
N N 0.0061 0.0033 'International Tables Vol C Tables 4.2.6.8 and 6.1.1.4'
O O 0.0106 0.0060 'International Tables Vol C Tables 4.2.6.8 and 6.1.1.4'

loop_
_geom_angle_atom_site_label_1
_geom_angle_atom_site_label_2
_geom_angle_atom_site_label_3
_geom_angle
C9 N1 C1 122.92(17)
O2 N2 O1 121.52(17)
O2 N2 C6 118.99(17)
O1 N2 C6 119.50(17)
C5 C4 C9 118.35(17)
C5 C4 C3 122.37(18)
C9 C4 C3 119.27(17)
N1 C9 C8 120.53(17)
N1 C9 C4 120.25(16)
C8 C9 C4 119.22(17)
C4 C5 C6 121.15(18)
C5 C6 C7 120.83(17)
C5 C6 N2 119.92(17)
C7 C6 N2 119.25(17)
C7 C8 C9 121.59(18)
C8 C7 C6 118.81(17)
N1 C1 C2 110.25(16)
C4 C3 C2 112.05(17)
C1 C2 C3 110.03(16)

loop_
_geom_bond_atom_site_label_1
_geom_bond_atom_site_label_2
_geom_bond_distance
O2 N2 1.236(2)
N1 C9 1.354(2)
N1 C1 1.450(2)
O1 N2 1.237(2)
N2 C6 1.435(2)
C4 C5 1.377(3)
C4 C9 1.426(3)
C4 C3 1.505(2)
C9 C8 1.402(2)
C5 C6 1.386(3)
C6 C7 1.396(3)
C8 C7 1.365(3)
C1 C2 1.508(3)
C3 C2 1.520(3)
